data_1556951
loop_
_publ_author_name
'Aldrich, Kelly E.'
'Kansal, Dhwani'
'Odom, Aaron L.'

_publ_section_title
;
 Catalyst design insights from modelling a titanium-catalyzed
 multicomponent reaction.
;
_journal_issue 0
_journal_name_full 'Faraday discussions'
_journal_page_first 208
_journal_page_last 230
_journal_paper_doi 10.1039/c9fd00033j
_journal_volume 220
_journal_year 2019
_chemical_formula_moiety 'C62 H81 N3 O4 Ti2, 0.5(C6 H14)'
_chemical_formula_sum 'C65 H88 N3 O4 Ti2'
_chemical_formula_weight 1071.18
_space_group_crystal_system monoclinic
_space_group_IT_number 15
_space_group_name_Hall '-C 2yc'
_space_group_name_H-M_alt 'C 1 2/c 1'
_atom_sites_solution_hydrogens geom
_atom_sites_solution_primary dual
_audit_creation_date 2019-03-25
_audit_creation_method
;
Olex2 1.2
(compiled 2018.05.29 svn.r3508 for OlexSys, GUI svn.r5506)
;
_audit_update_record
;
2019-03-27 deposited with the CCDC.	2019-05-07 downloaded from the CCDC.
;
_cell_angle_alpha 90
_cell_angle_beta 121.054(2)
_cell_angle_gamma 90
_cell_formula_units_Z 8
_cell_length_a 34.0256(18)
_cell_length_b 17.3283(7)
_cell_length_c 25.5196(12)
_cell_measurement_reflns_used 9449
_cell_measurement_temperature 173(2)
_cell_measurement_theta_max 68.21
_cell_measurement_theta_min 2.97
_cell_volume 12890.1(11)
_computing_cell_refinement 'SAINT v8.34A (Bruker, 2013)'
_computing_data_collection 'COSMO (BRUKER, V1.61, 2009)'
_computing_data_reduction 'SAINT v8.34A (Bruker, 2013)'
_computing_molecular_graphics 'Olex2 (Dolomanov et al., 2009)'
_computing_publication_material 'Olex2 (Dolomanov et al., 2009)'
_computing_structure_refinement 'ShelXL (Sheldrick, 2015)'
_computing_structure_solution 'ShelXT (Sheldrick, 2015)'
_diffrn_ambient_temperature 173.0
_diffrn_detector_area_resol_mean 8
_diffrn_measured_fraction_theta_full 0.998
_diffrn_measured_fraction_theta_max 0.998
_diffrn_measurement_device_type 'Bruker SMART APEX CCD area detector'
_diffrn_measurement_method '\w and \f'
_diffrn_radiation_monochromator graphite
_diffrn_radiation_type CuK\a
_diffrn_radiation_wavelength 1.54178
_diffrn_reflns_av_R_equivalents 0.1037
_diffrn_reflns_av_unetI/netI 0.0513
_diffrn_reflns_Laue_measured_fraction_full 0.998
_diffrn_reflns_Laue_measured_fraction_max 0.998
_diffrn_reflns_limit_h_max 40
_diffrn_reflns_limit_h_min -40
_diffrn_reflns_limit_k_max 18
_diffrn_reflns_limit_k_min -20
_diffrn_reflns_limit_l_max 30
_diffrn_reflns_limit_l_min -30
_diffrn_reflns_number 83762
_diffrn_reflns_point_group_measured_fraction_full 0.998
_diffrn_reflns_point_group_measured_fraction_max 0.998
_diffrn_reflns_theta_full 67.679
_diffrn_reflns_theta_max 68.244
_diffrn_reflns_theta_min 2.967
_diffrn_source 'sealed tube'
_diffrn_standards_number 0
_exptl_absorpt_coefficient_mu 2.448
_exptl_absorpt_correction_T_max 0.7531
_exptl_absorpt_correction_T_min 0.6334
_exptl_absorpt_correction_type multi-scan
_exptl_absorpt_process_details
;
 TWINABS-2012/1 (Bruker,2012) was used for absorption correction.

Final HKLF 4 output contains 172391 reflections, Rint = 0.1500
 (19148 with I > 3sig(I), Rint = 0.0549)
;
_exptl_crystal_colour 'orangish brown'
_exptl_crystal_colour_modifier orangish
_exptl_crystal_colour_primary brown
_exptl_crystal_density_diffrn 1.104
_exptl_crystal_description block
_exptl_crystal_F_000 4600
_exptl_crystal_size_max 0.223
_exptl_crystal_size_mid 0.205
_exptl_crystal_size_min 0.16
_refine_diff_density_max 0.910
_refine_diff_density_min -0.363
_refine_diff_density_rms 0.080
_refine_ls_extinction_method none
_refine_ls_goodness_of_fit_ref 1.048
_refine_ls_hydrogen_treatment constr
_refine_ls_matrix_type full
_refine_ls_number_parameters 686
_refine_ls_number_reflns 11768
_refine_ls_number_restraints 14
_refine_ls_restrained_S_all 1.048
_refine_ls_R_factor_all 0.0902
_refine_ls_R_factor_gt 0.0593
_refine_ls_shift/su_max 0.000
_refine_ls_shift/su_mean 0.000
_refine_ls_structure_factor_coef Fsqd
_refine_ls_weighting_details 'w=1/[\s^2^(Fo^2^)+(0.0983P)^2^+14.4446P] where P=(Fo^2^+2Fc^2^)/3'
_refine_ls_weighting_scheme calc
_refine_ls_wR_factor_gt 0.1602
_refine_ls_wR_factor_ref 0.1812
_reflns_Friedel_coverage 0.000
_reflns_number_gt 8329
_reflns_number_total 11768
_reflns_threshold_expression 'I > 2\s(I)'
_cod_data_source_file c9fd00033j2.cif
_cod_data_source_block c2c_early_a
_cod_database_code 1556951
_shelxl_version_number 2013-3
_shelx_space_group_comment
;
The symmetry employed for this shelxl refinement is uniquely defined
by the following loop, which should always be used as a source of
symmetry information in preference to the above space-group names.
They are only intended as comments.
;
_shelx_estimated_absorpt_t_max 0.695
_shelx_estimated_absorpt_t_min 0.611
_olex2_refinement_description
;
1. Fixed Uiso
 At 1.2 times of:
  All C(H) groups, All C(H,H) groups, All N(H) groups
 At 1.5 times of:
  All C(H,H,H) groups
2. Restrained distances
 C1S-C3S = C2S-C4S = C3S-C5S = C4S-C6S
 2.2 with sigma of 0.002
 C1S-C2S \\sim C3S-C2S \\sim C3S-C4S \\sim C5S-C4S \\sim C6S-C5S
 with sigma of 0.02
3. Others
 Fixed Sof: C1S(0.5) H1SA(0.5) H1SB(0.5) H1SC(0.5) C2S(0.5) H2SA(0.5)
 H2SB(0.5) C3S(0.5) H3SA(0.5) H3SB(0.5) C4S(0.5) H4SA(0.5) H4SB(0.5) C5S(0.5)
 H5SA(0.5) H5SB(0.5) C6S(0.5) H6SA(0.5) H6SB(0.5) H6SC(0.5)
4.a Ternary CH refined with riding coordinates:
 N007(H007)
4.b Secondary CH2 refined with riding coordinates:
 C00M(H00A,H00B), C00N(H00C,H00D), C2S(H2SA,H2SB), C3S(H3SA,H3SB), C4S(H4SA,
 H4SB), C5S(H5SA,H5SB)
4.c Aromatic/amide H refined with riding coordinates:
 C00E(H00E), C00K(H00K), C00L(H00L), C00Q(H00Q), C00S(H00S), C00T(H00T),
 C01B(H01B), C01E(H01H), C01G(H01L), C01P(H01), C012(H012), C013(H013),
 C014(H014), C016(H016), C018(H018), C019(H019)
4.d Idealised Me refined as rotating group:
 C00V(H00F,H00G,H00H), C01C(H01A,H01C,H01D), C01D(H01E,H01F,H01G), C01F(H01I,
 H01J,H01K), C01H(H01M,H01N,H01O), C01I(H01P,H01Q,H01R), C01J(H01S,H01T,H01U),
 C01K(H01V,H01W,H01X), C01M(H01Y,H,HA), C01O(H01Z,HB,HC), C01Q(H0AA,HD,HE),
 C01R(H1AA,HF,HG), C01S(H2AA,HH,HI), C01T(H3AA,HJ,HK), C01U(H4AA,HL,HM),
 C01V(H5AA,HN,HO), C01W(H6AA,HP,HQ), C01X(H7AA,HR,HS), C01Y(H8AA,HT,HU),
 C01Z(H9AA,HV,HW), C1S(H1SA,H1SB,H1SC), C6S(H6SA,H6SB,H6SC)
;
_olex2_diffrn_ambient_temperature_device 'Oxford Cryosystems'
_olex2_submission_special_instructions 'No special instructions were received'

loop_
_space_group_symop_operation_xyz
'x, y, z'
'-x, y, -z+1/2'
'x+1/2, y+1/2, z'
'-x+1/2, y+1/2, -z+1/2'
'-x, -y, -z'
'x, -y, z-1/2'
'-x+1/2, -y+1/2, -z'
'x+1/2, -y+1/2, z-1/2'

loop_
_atom_site_label
_atom_site_type_symbol
_atom_site_fract_x
_atom_site_fract_y
_atom_site_fract_z
_atom_site_U_iso_or_equiv
_atom_site_adp_type
_atom_site_occupancy
_atom_site_site_symmetry_order
_atom_site_calc_flag
_atom_site_refinement_flags_posn
_atom_site_refinement_flags_occupancy
Ti01 Ti 0.24459(2) 0.22034(3) 0.25688(2) 0.02836(15) Uani 1 1 d . .
Ti02 Ti 0.32824(2) 0.29580(3) 0.34817(2) 0.02950(16) Uani 1 1 d . .
O003 O 0.20574(7) 0.17385(13) 0.27707(10) 0.0351(5) Uani 1 1 d . .
O004 O 0.36283(8) 0.37241(14) 0.34082(10) 0.0409(6) Uani 1 1 d . .
O005 O 0.36130(8) 0.27399(13) 0.42966(9) 0.0369(5) Uani 1 1 d . .
O006 O 0.21400(7) 0.26746(13) 0.18288(9) 0.0339(5) Uani 1 1 d . .
N00G N 0.31165(9) 0.20752(15) 0.29677(12) 0.0325(6) Uani 1 1 d . .
N007 N 0.24578(10) 0.10335(16) 0.21521(12) 0.0392(7) Uani 1 1 d . .
H007 H 0.2749 0.0785 0.2473 0.047 Uiso 1 1 calc R .
N008 N 0.26577(9) 0.31288(15) 0.31470(11) 0.0299(6) Uani 1 1 d . .
C00A C 0.13129(11) 0.22827(19) 0.21502(14) 0.0338(7) Uani 1 1 d . .
C00B C 0.41238(13) 0.0348(2) 0.34712(18) 0.0518(10) Uani 1 1 d . .
C00C C 0.38581(10) 0.30248(19) 0.48760(14) 0.0316(7) Uani 1 1 d . .
C00D C 0.18018(12) 0.3520(2) 0.09528(15) 0.0372(8) Uani 1 1 d . .
C00E C 0.37779(13) 0.0267(2) 0.36005(16) 0.0469(9) Uani 1 1 d . .
H00E H 0.3770 -0.0181 0.3809 0.056 Uiso 1 1 calc R .
C00F C 0.23769(10) 0.35957(17) 0.32674(14) 0.0293(7) Uani 1 1 d . .
C00H C 0.45378(11) 0.5520(2) 0.43527(17) 0.0413(8) Uani 1 1 d . .
C00I C 0.09595(12) 0.3552(2) 0.03216(16) 0.0460(9) Uani 1 1 d . .
C00J C 0.43214(12) 0.3620(2) 0.60589(15) 0.0410(8) Uani 1 1 d . .
C00K C 0.43440(11) 0.2840(2) 0.59487(15) 0.0367(8) Uani 1 1 d . .
H00K H 0.4524 0.2511 0.6288 0.044 Uiso 1 1 calc R .
C00L C 0.09463(12) 0.2683(2) 0.21097(16) 0.0470(9) Uani 1 1 d . .
H00L H 0.0700 0.2834 0.1719 0.056 Uiso 1 1 calc R .
C00M C 0.36151(11) 0.43794(19) 0.44317(15) 0.0357(7) Uani 1 1 d . .
H00A H 0.3506 0.4831 0.4558 0.043 Uiso 1 1 calc R .
H00B H 0.3344 0.4124 0.4089 0.043 Uiso 1 1 calc R .
C00N C 0.12969(12) 0.2052(2) 0.15687(14) 0.0365(7) Uani 1 1 d . .
H00C H 0.1551 0.1685 0.1678 0.044 Uiso 1 1 calc R .
H00D H 0.1006 0.1770 0.1307 0.044 Uiso 1 1 calc R .
C00O C 0.38486(11) 0.38197(19) 0.49642(15) 0.0340(7) Uani 1 1 d . .
C00P C 0.19543(10) 0.17201(19) 0.38671(14) 0.0327(7) Uani 1 1 d . .
C00Q C 0.42301(11) 0.52622(19) 0.45151(16) 0.0389(8) Uani 1 1 d . .
H00Q H 0.4225 0.5505 0.4845 0.047 Uiso 1 1 calc R .
C00R C 0.41169(11) 0.2518(2) 0.53680(14) 0.0343(7) Uani 1 1 d . .
C00S C 0.19787(11) 0.3942(2) 0.27968(15) 0.0365(7) Uani 1 1 d . .
H00S H 0.1893 0.3865 0.2383 0.044 Uiso 1 1 calc R .
C00T C 0.45410(12) 0.5149(2) 0.38744(17) 0.0436(9) Uani 1 1 d . .
H00T H 0.4752 0.5320 0.3762 0.052 Uiso 1 1 calc R .
C00U C 0.13303(11) 0.26940(19) 0.11933(14) 0.0345(7) Uani 1 1 d . .
C00V C 0.24653(11) 0.1684(2) 0.40721(16) 0.0405(8) Uani 1 1 d . .
H00F H 0.2504 0.1367 0.3784 0.061 Uiso 1 1 calc GR .
H00G H 0.2639 0.1456 0.4481 0.061 Uiso 1 1 calc GR .
H00H H 0.2579 0.2207 0.4082 0.061 Uiso 1 1 calc GR .
C00W C 0.22686(13) 0.3822(2) 0.10842(17) 0.0457(9) Uani 1 1 d . .
C00X C 0.39289(11) 0.46579(18) 0.42092(15) 0.0350(7) Uani 1 1 d . .
C00Y C 0.17607(10) 0.29681(18) 0.13287(14) 0.0311(7) Uani 1 1 d . .
C00Z C 0.41573(11) 0.1657(2) 0.52681(15) 0.0374(8) Uani 1 1 d . .
C01A C 0.34391(11) 0.14817(19) 0.31119(15) 0.0337(7) Uani 1 1 d . .
C01B C 0.37746(12) 0.1548(2) 0.29586(18) 0.0442(8) Uani 1 1 d . .
H01B H 0.3771 0.1976 0.2723 0.053 Uiso 1 1 calc R .
C01C C 0.36851(12) 0.1268(2) 0.49540(17) 0.0444(9) Uani 1 1 d . .
H01A H 0.3552 0.1319 0.5213 0.067 Uiso 1 1 calc GR .
H01C H 0.3718 0.0720 0.4890 0.067 Uiso 1 1 calc GR .
H01D H 0.3483 0.1517 0.4558 0.067 Uiso 1 1 calc GR .
C01D C 0.17707(13) 0.0889(2) 0.37698(19) 0.0507(9) Uani 1 1 d . .
H01E H 0.1805 0.0641 0.3450 0.076 Uiso 1 1 calc GR .
H01F H 0.1446 0.0899 0.3645 0.076 Uiso 1 1 calc GR .
H01G H 0.1945 0.0599 0.4152 0.076 Uiso 1 1 calc GR .
C01E C 0.41159(13) 0.0993(2) 0.3148(2) 0.0529(10) Uani 1 1 d . .
H01H H 0.4350 0.1058 0.3054 0.063 Uiso 1 1 calc R .
C01F C 0.22150(15) 0.4375(3) 0.0583(2) 0.0662(12) Uani 1 1 d . .
H01I H 0.2067 0.4105 0.0190 0.099 Uiso 1 1 calc GR .
H01J H 0.2518 0.4558 0.0681 0.099 Uiso 1 1 calc GR .
H01K H 0.2026 0.4817 0.0559 0.099 Uiso 1 1 calc GR .
C01G C 0.12747(13) 0.2578(2) 0.31867(17) 0.0478(9) Uani 1 1 d . .
H01L H 0.1255 0.2677 0.3539 0.057 Uiso 1 1 calc R .
C01H C 0.25007(13) 0.4259(2) 0.16990(19) 0.0534(10) Uani 1 1 d . .
H01M H 0.2298 0.4673 0.1681 0.080 Uiso 1 1 calc GR .
H01N H 0.2791 0.4481 0.1777 0.080 Uiso 1 1 calc GR .
H01O H 0.2561 0.3900 0.2029 0.080 Uiso 1 1 calc GR .
C01I C 0.25766(14) 0.3162(3) 0.1115(2) 0.0560(10) Uani 1 1 d . .
H01P H 0.2634 0.2812 0.1450 0.084 Uiso 1 1 calc GR .
H01Q H 0.2869 0.3371 0.1189 0.084 Uiso 1 1 calc GR .
H01R H 0.2425 0.2878 0.0728 0.084 Uiso 1 1 calc GR .
C01J C 0.19243(13) 0.2076(2) 0.43903(16) 0.0458(9) Uani 1 1 d . .
H01S H 0.2139 0.1813 0.4773 0.069 Uiso 1 1 calc GR .
H01T H 0.1611 0.2020 0.4310 0.069 Uiso 1 1 calc GR .
H01U H 0.2003 0.2625 0.4425 0.069 Uiso 1 1 calc GR .
C01K C 0.43886(13) 0.1560(2) 0.48887(17) 0.0487(9) Uani 1 1 d . .
H01V H 0.4200 0.1808 0.4489 0.073 Uiso 1 1 calc GR .
H01W H 0.4420 0.1009 0.4830 0.073 Uiso 1 1 calc GR .
H01X H 0.4693 0.1800 0.5105 0.073 Uiso 1 1 calc GR .
C01L C 0.42916(14) 0.4093(3) 0.30582(19) 0.0558(11) Uani 1 1 d . .
C01M C 0.48688(12) 0.6172(2) 0.46959(19) 0.0522(10) Uani 1 1 d . .
H01Y H 0.4916 0.6479 0.4411 0.078 Uiso 1 1 calc GR .
H H 0.5163 0.5957 0.5014 0.078 Uiso 1 1 calc GR .
HA H 0.4742 0.6501 0.4885 0.078 Uiso 1 1 calc GR .
C01N C 0.09322(14) 0.2868(3) 0.26272(19) 0.0580(11) Uani 1 1 d . .
C01O C 0.05286(14) 0.3887(3) -0.0214(2) 0.0674(13) Uani 1 1 d . .
H01Z H 0.0291 0.3488 -0.0395 0.101 Uiso 1 1 calc GR .
HB H 0.0596 0.4075 -0.0521 0.101 Uiso 1 1 calc GR .
HC H 0.0420 0.4316 -0.0071 0.101 Uiso 1 1 calc GR .
C01P C 0.34450(12) 0.08259(19) 0.34317(15) 0.0384(8) Uani 1 1 d . .
H01 H 0.3216 0.0762 0.3535 0.046 Uiso 1 1 calc R .
C01Q C 0.44524(15) 0.1229(2) 0.58776(17) 0.0562(11) Uani 1 1 d . .
H0AA H 0.4764 0.1441 0.6090 0.084 Uiso 1 1 calc GR .
HD H 0.4463 0.0678 0.5797 0.084 Uiso 1 1 calc GR .
HE H 0.4318 0.1294 0.6134 0.084 Uiso 1 1 calc GR .
C01R C 0.45557(15) 0.3921(3) 0.67068(17) 0.0547(10) Uani 1 1 d . .
H1AA H 0.4434 0.3653 0.6932 0.082 Uiso 1 1 calc GR .
HF H 0.4498 0.4476 0.6701 0.082 Uiso 1 1 calc GR .
HG H 0.4887 0.3829 0.6908 0.082 Uiso 1 1 calc GR .
C01S C 0.20992(14) 0.0451(2) 0.2014(2) 0.0581(11) Uani 1 1 d . .
H2AA H 0.2030 0.0448 0.2342 0.087 Uiso 1 1 calc GR .
HH H 0.2209 -0.0060 0.1983 0.087 Uiso 1 1 calc GR .
HI H 0.1821 0.0580 0.1625 0.087 Uiso 1 1 calc GR .
C01T C 0.44640(16) 0.3280(3) 0.3291(2) 0.0663(12) Uani 1 1 d . .
H3AA H 0.4771 0.3308 0.3658 0.099 Uiso 1 1 calc GR .
HJ H 0.4478 0.2984 0.2974 0.099 Uiso 1 1 calc GR .
HK H 0.4254 0.3025 0.3392 0.099 Uiso 1 1 calc GR .
C01U C 0.25200(19) 0.1130(3) 0.1630(2) 0.0696(13) Uani 1 1 d . .
H4AA H 0.2252 0.1393 0.1298 0.104 Uiso 1 1 calc GR .
HL H 0.2554 0.0623 0.1489 0.104 Uiso 1 1 calc GR .
HM H 0.2795 0.1440 0.1754 0.104 Uiso 1 1 calc GR .
C01V C 0.46421(18) 0.4471(4) 0.2924(2) 0.0823(16) Uani 1 1 d . .
H5AA H 0.4558 0.5012 0.2808 0.123 Uiso 1 1 calc GR .
HN H 0.4642 0.4195 0.2589 0.123 Uiso 1 1 calc GR .
HO H 0.4949 0.4445 0.3291 0.123 Uiso 1 1 calc GR .
C01W C 0.38316(17) 0.4063(3) 0.2445(2) 0.0763(15) Uani 1 1 d . .
H6AA H 0.3609 0.3763 0.2495 0.114 Uiso 1 1 calc GR .
HP H 0.3878 0.3818 0.2134 0.114 Uiso 1 1 calc GR .
HQ H 0.3716 0.4589 0.2315 0.114 Uiso 1 1 calc GR .
C01X C 0.45015(16) -0.0248(3) 0.3685(3) 0.0857(18) Uani 1 1 d . .
H7AA H 0.4368 -0.0767 0.3609 0.129 Uiso 1 1 calc GR .
HR H 0.4719 -0.0182 0.4124 0.129 Uiso 1 1 calc GR .
HS H 0.4662 -0.0182 0.3461 0.129 Uiso 1 1 calc GR .
C01Y C 0.15255(19) 0.5045(4) 0.3672(2) 0.0892(18) Uani 1 1 d . .
H8AA H 0.1449 0.4767 0.3942 0.134 Uiso 1 1 calc GR .
HT H 0.1243 0.5180 0.3291 0.134 Uiso 1 1 calc GR .
HU H 0.1694 0.5517 0.3876 0.134 Uiso 1 1 calc GR .
C01Z C 0.0549(2) 0.3348(5) 0.2586(2) 0.117(3) Uani 1 1 d . .
H9AA H 0.0664 0.3866 0.2746 0.175 Uiso 1 1 calc GR .
HV H 0.0433 0.3106 0.2827 0.175 Uiso 1 1 calc GR .
HW H 0.0301 0.3386 0.2158 0.175 Uiso 1 1 calc GR .
C009 C 0.16756(10) 0.20586(18) 0.27327(14) 0.0302(7) Uani 1 1 d . .
C010 C 0.16449(10) 0.21498(19) 0.32560(14) 0.0328(7) Uani 1 1 d . .
C011 C 0.42491(12) 0.4535(2) 0.35489(16) 0.0414(8) Uani 1 1 d . .
C012 C 0.09379(12) 0.2994(2) 0.06940(15) 0.0406(8) Uani 1 1 d . .
H012 H 0.0646 0.2812 0.0605 0.049 Uiso 1 1 calc R .
C013 C 0.22204(12) 0.4205(2) 0.39944(16) 0.0400(8) Uani 1 1 d . .
H013 H 0.2308 0.4296 0.4408 0.048 Uiso 1 1 calc R .
C014 C 0.13918(12) 0.3792(2) 0.04539(16) 0.0427(8) Uani 1 1 d . .
H014 H 0.1409 0.4160 0.0191 0.051 Uiso 1 1 calc R .
C015 C 0.18208(13) 0.4537(2) 0.35290(18) 0.0484(9) Uani 1 1 d . .
C016 C 0.24913(11) 0.37482(19) 0.38704(14) 0.0326(7) Uani 1 1 d . .
H016 H 0.2763 0.3530 0.4200 0.039 Uiso 1 1 calc R .
C017 C 0.39317(11) 0.43059(19) 0.37200(15) 0.0356(7) Uani 1 1 d . .
C018 C 0.40767(11) 0.4100(2) 0.55597(15) 0.0374(8) Uani 1 1 d . .
H018 H 0.4064 0.4637 0.5626 0.045 Uiso 1 1 calc R .
C019 C 0.17096(12) 0.4395(2) 0.29345(17) 0.0479(9) Uani 1 1 d . .
H019 H 0.1438 0.4618 0.2608 0.057 Uiso 1 1 calc R .
C1S C 0.3204(4) 0.6122(8) 0.5169(6) 0.107(4) Uiso 0.5 1 d D P
H1SA H 0.3088 0.5707 0.4865 0.161 Uiso 0.5 1 calc GR P
H1SB H 0.2949 0.6450 0.5106 0.161 Uiso 0.5 1 calc GR P
H1SC H 0.3354 0.5899 0.5581 0.161 Uiso 0.5 1 calc GR P
C2S C 0.3499(4) 0.6536(7) 0.5111(5) 0.098(4) Uiso 0.5 1 d D P
H2SA H 0.3572 0.6260 0.4831 0.118 Uiso 0.5 1 calc R P
H2SB H 0.3349 0.7028 0.4911 0.118 Uiso 0.5 1 calc R P
C3S C 0.3878(4) 0.6693(10) 0.5603(8) 0.175(8) Uiso 0.5 1 d D P
H3SA H 0.4110 0.6808 0.5490 0.210 Uiso 0.5 1 calc R P
H3SB H 0.3981 0.6223 0.5860 0.210 Uiso 0.5 1 calc R P
C4S C 0.3880(5) 0.7254(8) 0.5935(6) 0.133(5) Uiso 0.5 1 d D P
H4SA H 0.3722 0.7695 0.5660 0.159 Uiso 0.5 1 calc R P
H4SB H 0.3692 0.7094 0.6110 0.159 Uiso 0.5 1 calc R P
C5S C 0.4259(5) 0.7498(9) 0.6371(7) 0.156(7) Uiso 0.5 1 d D P
H5SA H 0.4473 0.7545 0.6219 0.188 Uiso 0.5 1 calc R P
H5SB H 0.4385 0.7099 0.6695 0.188 Uiso 0.5 1 calc R P
C6S C 0.4261(7) 0.8153(10) 0.6623(8) 0.198(10) Uiso 0.5 1 d D P
H6SA H 0.4143 0.8075 0.6898 0.297 Uiso 0.5 1 calc GR P
H6SB H 0.4065 0.8525 0.6304 0.297 Uiso 0.5 1 calc GR P
H6SC H 0.4575 0.8353 0.6857 0.297 Uiso 0.5 1 calc GR P

loop_
_atom_site_aniso_label
_atom_site_aniso_U_11
_atom_site_aniso_U_22
_atom_site_aniso_U_33
_atom_site_aniso_U_23
_atom_site_aniso_U_13
_atom_site_aniso_U_12
Ti01 0.0240(3) 0.0336(3) 0.0230(3) -0.0012(2) 0.0090(2) 0.0000(2)
Ti02 0.0235(3) 0.0353(3) 0.0240(3) 0.0000(2) 0.0081(2) -0.0010(2)
O003 0.0294(11) 0.0447(13) 0.0285(11) 0.0005(9) 0.0130(9) 0.0008(10)
O004 0.0340(12) 0.0494(14) 0.0370(13) -0.0022(11) 0.0168(11) -0.0113(11)
O005 0.0333(12) 0.0412(12) 0.0237(11) 0.0005(9) 0.0057(10) 0.0004(10)
O006 0.0297(11) 0.0393(12) 0.0265(11) 0.0017(9) 0.0101(9) 0.0010(9)
N00G 0.0281(13) 0.0379(15) 0.0278(14) 0.0003(11) 0.0119(11) 0.0021(11)
N007 0.0366(15) 0.0384(15) 0.0324(15) -0.0064(12) 0.0106(12) 0.0013(12)
N008 0.0271(13) 0.0334(14) 0.0251(13) -0.0003(10) 0.0105(11) 0.0000(11)
C00A 0.0264(16) 0.0408(18) 0.0285(16) 0.0010(13) 0.0102(13) -0.0061(14)
C00B 0.035(2) 0.047(2) 0.053(2) -0.0156(18) 0.0083(18) 0.0039(17)
C00C 0.0222(15) 0.0429(18) 0.0256(16) -0.0012(13) 0.0093(13) -0.0018(13)
C00D 0.0366(18) 0.0388(18) 0.0311(17) 0.0006(14) 0.0139(15) -0.0011(14)
C00E 0.042(2) 0.045(2) 0.0354(19) -0.0048(15) 0.0065(16) 0.0029(17)
C00F 0.0255(15) 0.0306(16) 0.0311(16) -0.0006(12) 0.0141(13) -0.0034(12)
C00H 0.0280(17) 0.0353(18) 0.048(2) 0.0121(15) 0.0105(15) 0.0006(14)
C00I 0.039(2) 0.053(2) 0.0336(19) 0.0072(16) 0.0096(16) -0.0004(17)
C00J 0.0343(18) 0.054(2) 0.0304(17) -0.0073(15) 0.0138(15) -0.0123(16)
C00K 0.0299(17) 0.051(2) 0.0255(16) 0.0011(14) 0.0120(14) -0.0025(15)
C00L 0.0305(18) 0.073(3) 0.0320(18) 0.0155(17) 0.0123(15) 0.0110(18)
C00M 0.0292(16) 0.0366(17) 0.0371(18) -0.0011(14) 0.0141(14) -0.0035(14)
C00N 0.0313(17) 0.0419(18) 0.0282(16) -0.0035(14) 0.0096(14) -0.0093(14)
C00O 0.0257(15) 0.0411(18) 0.0342(17) -0.0010(14) 0.0148(14) -0.0032(14)
C00P 0.0249(15) 0.0394(18) 0.0309(16) 0.0039(14) 0.0123(13) 0.0007(13)
C00Q 0.0314(17) 0.0358(18) 0.0416(19) 0.0079(15) 0.0131(15) 0.0043(14)
C00R 0.0248(15) 0.0462(19) 0.0308(17) -0.0003(14) 0.0136(13) 0.0000(14)
C00S 0.0302(17) 0.0443(19) 0.0292(16) 0.0027(14) 0.0113(14) 0.0011(14)
C00T 0.0302(17) 0.047(2) 0.049(2) 0.0121(17) 0.0170(16) -0.0024(15)
C00U 0.0351(17) 0.0373(17) 0.0261(16) -0.0058(13) 0.0122(14) -0.0039(14)
C00V 0.0277(17) 0.056(2) 0.0337(18) 0.0100(16) 0.0127(14) 0.0036(15)
C00W 0.0395(19) 0.050(2) 0.044(2) 0.0091(17) 0.0191(17) -0.0020(17)
C00X 0.0256(16) 0.0329(17) 0.0380(18) 0.0083(14) 0.0103(14) 0.0023(13)
C00Y 0.0281(16) 0.0351(17) 0.0239(15) -0.0026(12) 0.0091(13) 0.0015(13)
C00Z 0.0313(17) 0.0445(19) 0.0303(17) 0.0036(14) 0.0115(14) 0.0069(15)
C01A 0.0255(15) 0.0369(17) 0.0322(17) -0.0060(13) 0.0102(13) 0.0009(13)
C01B 0.042(2) 0.044(2) 0.052(2) -0.0060(17) 0.0278(18) -0.0051(16)
C01C 0.0398(19) 0.042(2) 0.044(2) 0.0027(16) 0.0166(17) 0.0005(16)
C01D 0.042(2) 0.045(2) 0.059(2) 0.0079(18) 0.0206(19) 0.0016(17)
C01E 0.0339(19) 0.057(2) 0.071(3) -0.015(2) 0.0295(19) -0.0022(18)
C01F 0.053(2) 0.073(3) 0.069(3) 0.024(2) 0.029(2) -0.007(2)
C01G 0.041(2) 0.071(3) 0.0355(19) 0.0141(18) 0.0231(17) 0.0189(19)
C01H 0.038(2) 0.048(2) 0.059(2) 0.0002(18) 0.0152(19) -0.0072(17)
C01I 0.050(2) 0.064(3) 0.063(3) 0.007(2) 0.036(2) 0.002(2)
C01J 0.0390(19) 0.066(2) 0.0310(18) 0.0092(16) 0.0168(16) 0.0105(17)
C01K 0.0383(19) 0.060(2) 0.043(2) -0.0082(18) 0.0172(17) 0.0064(18)
C01L 0.048(2) 0.071(3) 0.055(2) -0.006(2) 0.032(2) -0.018(2)
C01M 0.0356(19) 0.037(2) 0.067(3) 0.0084(18) 0.0144(19) -0.0033(16)
C01N 0.044(2) 0.093(3) 0.043(2) 0.022(2) 0.0267(19) 0.029(2)
C01O 0.043(2) 0.085(3) 0.054(3) 0.029(2) 0.011(2) 0.006(2)
C01P 0.0369(18) 0.0414(19) 0.0298(17) -0.0026(14) 0.0123(14) 0.0004(15)
C01Q 0.057(2) 0.055(2) 0.038(2) 0.0069(17) 0.0113(18) 0.018(2)
C01R 0.059(2) 0.065(3) 0.034(2) -0.0135(18) 0.0198(18) -0.017(2)
C01S 0.050(2) 0.040(2) 0.066(3) -0.0122(19) 0.017(2) -0.0068(18)
C01T 0.058(3) 0.065(3) 0.085(3) -0.017(2) 0.043(3) -0.009(2)
C01U 0.113(4) 0.056(3) 0.059(3) -0.007(2) 0.058(3) 0.013(3)
C01V 0.080(3) 0.112(4) 0.080(3) -0.016(3) 0.059(3) -0.035(3)
C01W 0.068(3) 0.111(4) 0.048(3) -0.006(3) 0.027(2) -0.023(3)
C01X 0.049(3) 0.070(3) 0.101(4) -0.020(3) 0.012(3) 0.022(2)
C01Y 0.081(4) 0.120(5) 0.074(3) 0.003(3) 0.045(3) 0.047(3)
C01Z 0.091(4) 0.215(8) 0.061(3) 0.061(4) 0.051(3) 0.106(5)
C009 0.0228(15) 0.0321(16) 0.0314(16) 0.0008(13) 0.0107(13) -0.0044(12)
C010 0.0254(15) 0.0391(18) 0.0315(17) 0.0028(13) 0.0129(13) -0.0014(13)
C011 0.0316(17) 0.047(2) 0.0407(19) 0.0082(16) 0.0156(15) -0.0025(15)
C012 0.0310(17) 0.051(2) 0.0312(18) 0.0010(15) 0.0099(15) -0.0030(15)
C013 0.0425(19) 0.048(2) 0.0330(18) -0.0020(15) 0.0224(16) -0.0025(16)
C014 0.043(2) 0.045(2) 0.0340(18) 0.0104(15) 0.0152(16) 0.0009(16)
C015 0.045(2) 0.059(2) 0.048(2) 0.0038(18) 0.0291(18) 0.0102(18)
C016 0.0271(16) 0.0395(18) 0.0280(16) 0.0021(13) 0.0120(13) -0.0007(13)
C017 0.0261(16) 0.0366(18) 0.0368(18) 0.0058(14) 0.0110(14) -0.0034(14)
C018 0.0374(18) 0.0406(19) 0.0359(18) -0.0053(14) 0.0203(15) -0.0090(15)
C019 0.0338(19) 0.064(2) 0.041(2) 0.0099(18) 0.0154(16) 0.0176(18)

loop_
_atom_type_symbol
_atom_type_description
_atom_type_scat_dispersion_real
_atom_type_scat_dispersion_imag
_atom_type_scat_source
C C 0.0181 0.0091 'International Tables Vol C Tables 4.2.6.8 and 6.1.1.4'
H H 0.0000 0.0000 'International Tables Vol C Tables 4.2.6.8 and 6.1.1.4'
N N 0.0311 0.0180 'International Tables Vol C Tables 4.2.6.8 and 6.1.1.4'
O O 0.0492 0.0322 'International Tables Vol C Tables 4.2.6.8 and 6.1.1.4'
Ti Ti 0.2191 1.8069 'International Tables Vol C Tables 4.2.6.8 and 6.1.1.4'

loop_
_geom_angle_atom_site_label_1
_geom_angle_atom_site_label_2
_geom_angle_atom_site_label_3
_geom_angle
O003 Ti01 Ti02 121.58(7)
O003 Ti01 N00G 127.92(10)
O003 Ti01 N007 85.98(10)
O003 Ti01 N008 100.31(10)
O006 Ti01 Ti02 115.60(7)
O006 Ti01 O003 112.38(10)
O006 Ti01 N00G 118.52(11)
O006 Ti01 N007 93.03(10)
O006 Ti01 N008 101.42(10)
N00G Ti01 Ti02 40.66(8)
N00G Ti01 N007 81.24(11)
N00G Ti01 N008 80.36(11)
N007 Ti01 Ti02 121.69(7)
N008 Ti01 Ti02 39.70(7)
N008 Ti01 N007 160.49(10)
O004 Ti02 Ti01 130.98(8)
O004 Ti02 N00G 119.08(11)
O004 Ti02 N008 118.42(11)
O005 Ti02 Ti01 126.60(8)
O005 Ti02 O004 102.38(10)
O005 Ti02 N00G 114.16(11)
O005 Ti02 N008 116.33(11)
N00G Ti02 Ti01 42.57(8)
N008 Ti02 Ti01 44.52(8)
N008 Ti02 N00G 87.08(11)
C009 O003 Ti01 126.66(19)
C017 O004 Ti02 143.2(2)
C00C O005 Ti02 146.7(2)
C00Y O006 Ti01 154.4(2)
Ti02 N00G Ti01 96.77(12)
C01A N00G Ti01 139.0(2)
C01A N00G Ti02 119.6(2)
Ti01 N007 H007 104.3
C01S N007 Ti01 120.2(2)
C01S N007 H007 104.3
C01U N007 Ti01 111.4(2)
C01U N007 H007 104.3
C01U N007 C01S 110.5(3)
Ti02 N008 Ti01 95.78(11)
C00F N008 Ti01 125.8(2)
C00F N008 Ti02 137.5(2)
C00L C00A C00N 119.0(3)
C00L C00A C009 118.8(3)
C009 C00A C00N 122.0(3)
C00E C00B C01X 120.8(4)
C01E C00B C00E 117.9(3)
C01E C00B C01X 121.3(4)
O005 C00C C00O 118.7(3)
O005 C00C C00R 119.6(3)
C00O C00C C00R 121.8(3)
C00Y C00D C00W 122.4(3)
C014 C00D C00W 121.2(3)
C014 C00D C00Y 116.4(3)
C00B C00E H00E 119.4
C01P C00E C00B 121.1(4)
C01P C00E H00E 119.4
N008 C00F C016 120.9(3)
C00S C00F N008 121.8(3)
C00S C00F C016 117.3(3)
C00Q C00H C00T 117.7(3)
C00Q C00H C01M 121.3(4)
C00T C00H C01M 121.0(3)
C012 C00I C01O 121.2(3)
C012 C00I C014 117.8(3)
C014 C00I C01O 121.0(3)
C00K C00J C01R 120.3(3)
C018 C00J C00K 117.9(3)
C018 C00J C01R 121.8(3)
C00J C00K H00K 118.4
C00R C00K C00J 123.2(3)
C00R C00K H00K 118.4
C00A C00L H00L 119.4
C01N C00L C00A 121.2(3)
C01N C00L H00L 119.4
H00A C00M H00B 107.8
C00O C00M H00A 109.0
C00O C00M H00B 109.0
C00O C00M C00X 113.1(3)
C00X C00M H00A 109.0
C00X C00M H00B 109.0
C00A C00N H00C 108.1
C00A C00N H00D 108.1
H00C C00N H00D 107.3
C00U C00N C00A 116.8(3)
C00U C00N H00C 108.1
C00U C00N H00D 108.1
C00C C00O C00M 122.0(3)
C018 C00O C00C 118.3(3)
C018 C00O C00M 119.7(3)
C00V C00P C01D 108.1(3)
C00V C00P C010 115.1(3)
C01D C00P C010 106.2(3)
C01J C00P C00V 107.1(3)
C01J C00P C01D 108.4(3)
C01J C00P C010 111.7(3)
C00H C00Q H00Q 119.1
C00H C00Q C00X 121.8(4)
C00X C00Q H00Q 119.1
C00C C00R C00Z 121.8(3)
C00K C00R C00C 116.8(3)
C00K C00R C00Z 121.4(3)
C00F C00S H00S 120.0
C019 C00S C00F 120.0(3)
C019 C00S H00S 120.0
C00H C00T H00T 118.3
C00H C00T C011 123.4(3)
C011 C00T H00T 118.3
C00Y C00U C00N 120.3(3)
C012 C00U C00N 120.5(3)
C012 C00U C00Y 119.2(3)
C00P C00V H00F 109.5
C00P C00V H00G 109.5
C00P C00V H00H 109.5
H00F C00V H00G 109.5
H00F C00V H00H 109.5
H00G C00V H00H 109.5
C00D C00W C01H 108.6(3)
C01F C00W C00D 111.5(3)
C01F C00W C01H 108.7(3)
C01I C00W C00D 111.1(3)
C01I C00W C01F 107.2(3)
C01I C00W C01H 109.7(3)
C00Q C00X C00M 119.0(3)
C00Q C00X C017 119.3(3)
C017 C00X C00M 121.7(3)
O006 C00Y C00D 120.8(3)
O006 C00Y C00U 118.0(3)
C00U C00Y C00D 121.3(3)
C00R C00Z C01C 110.8(3)
C00R C00Z C01K 109.3(3)
C00R C00Z C01Q 111.7(3)
C01C C00Z C01K 111.1(3)
C01C C00Z C01Q 106.1(3)
C01Q C00Z C01K 107.7(3)
C01B C01A N00G 120.6(3)
C01B C01A C01P 117.8(3)
C01P C01A N00G 121.5(3)
C01A C01B H01B 119.8
C01E C01B C01A 120.3(4)
C01E C01B H01B 119.8
C00Z C01C H01A 109.5
C00Z C01C H01C 109.5
C00Z C01C H01D 109.5
H01A C01C H01C 109.5
H01A C01C H01D 109.5
H01C C01C H01D 109.5
C00P C01D H01E 109.5
C00P C01D H01F 109.5
C00P C01D H01G 109.5
H01E C01D H01F 109.5
H01E C01D H01G 109.5
H01F C01D H01G 109.5
C00B C01E C01B 121.6(4)
C00B C01E H01H 119.2
C01B C01E H01H 119.2
C00W C01F H01I 109.5
C00W C01F H01J 109.5
C00W C01F H01K 109.5
H01I C01F H01J 109.5
H01I C01F H01K 109.5
H01J C01F H01K 109.5
C01N C01G H01L 118.4
C01N C01G C010 123.2(3)
C010 C01G H01L 118.4
C00W C01H H01M 109.5
C00W C01H H01N 109.5
C00W C01H H01O 109.5
H01M C01H H01N 109.5
H01M C01H H01O 109.5
H01N C01H H01O 109.5
C00W C01I H01P 109.5
C00W C01I H01Q 109.5
C00W C01I H01R 109.5
H01P C01I H01Q 109.5
H01P C01I H01R 109.5
H01Q C01I H01R 109.5
C00P C01J H01S 109.5
C00P C01J H01T 109.5
C00P C01J H01U 109.5
H01S C01J H01T 109.5
H01S C01J H01U 109.5
H01T C01J H01U 109.5
C00Z C01K H01V 109.5
C00Z C01K H01W 109.5
C00Z C01K H01X 109.5
H01V C01K H01W 109.5
H01V C01K H01X 109.5
H01W C01K H01X 109.5
C01T C01L C01V 107.0(4)
C01T C01L C01W 110.5(4)
C01T C01L C011 108.7(3)
C01W C01L C01V 106.6(4)
C011 C01L C01V 112.1(4)
C011 C01L C01W 111.8(4)
C00H C01M H01Y 109.5
C00H C01M H 109.5
C00H C01M HA 109.5
H01Y C01M H 109.5
H01Y C01M HA 109.5
H C01M HA 109.5
C00L C01N C01G 118.3(3)
C00L C01N C01Z 121.1(4)
C01G C01N C01Z 120.6(4)
C00I C01O H01Z 109.5
C00I C01O HB 109.5
C00I C01O HC 109.5
H01Z C01O HB 109.5
H01Z C01O HC 109.5
HB C01O HC 109.5
C00E C01P C01A 121.1(3)
C00E C01P H01 119.4
C01A C01P H01 119.4
C00Z C01Q H0AA 109.5
C00Z C01Q HD 109.5
C00Z C01Q HE 109.5
H0AA C01Q HD 109.5
H0AA C01Q HE 109.5
HD C01Q HE 109.5
C00J C01R H1AA 109.5
C00J C01R HF 109.5
C00J C01R HG 109.5
H1AA C01R HF 109.5
H1AA C01R HG 109.5
HF C01R HG 109.5
N007 C01S H2AA 109.5
N007 C01S HH 109.5
N007 C01S HI 109.5
H2AA C01S HH 109.5
H2AA C01S HI 109.5
HH C01S HI 109.5
C01L C01T H3AA 109.5
C01L C01T HJ 109.5
C01L C01T HK 109.5
H3AA C01T HJ 109.5
H3AA C01T HK 109.5
HJ C01T HK 109.5
N007 C01U H4AA 109.5
N007 C01U HL 109.5
N007 C01U HM 109.5
H4AA C01U HL 109.5
H4AA C01U HM 109.5
HL C01U HM 109.5
C01L C01V H5AA 109.5
C01L C01V HN 109.5
C01L C01V HO 109.5
H5AA C01V HN 109.5
H5AA C01V HO 109.5
HN C01V HO 109.5
C01L C01W H6AA 109.5
C01L C01W HP 109.5
C01L C01W HQ 109.5
H6AA C01W HP 109.5
H6AA C01W HQ 109.5
HP C01W HQ 109.5
C00B C01X H7AA 109.5
C00B C01X HR 109.5
C00B C01X HS 109.5
H7AA C01X HR 109.5
H7AA C01X HS 109.5
HR C01X HS 109.5
H8AA C01Y HT 109.5
H8AA C01Y HU 109.5
HT C01Y HU 109.5
C015 C01Y H8AA 109.5
C015 C01Y HT 109.5
C015 C01Y HU 109.5
C01N C01Z H9AA 109.5
C01N C01Z HV 109.5
C01N C01Z HW 109.5
H9AA C01Z HV 109.5
H9AA C01Z HW 109.5
HV C01Z HW 109.5
O003 C009 C00A 117.9(3)
O003 C009 C010 120.8(3)
C010 C009 C00A 121.2(3)
C01G C010 C00P 119.0(3)
C01G C010 C009 116.5(3)
C009 C010 C00P 124.0(3)
C00T C011 C01L 121.8(3)
C00T C011 C017 116.8(3)
C017 C011 C01L 121.3(3)
C00I C012 C00U 121.7(3)
C00I C012 H012 119.1
C00U C012 H012 119.1
C015 C013 H013 119.3
C016 C013 H013 119.3
C016 C013 C015 121.4(3)
C00D C014 H014 118.2
C00I C014 C00D 123.6(3)
C00I C014 H014 118.2
C013 C015 C01Y 120.9(4)
C019 C015 C01Y 121.8(4)
C019 C015 C013 117.3(3)
C00F C016 H016 119.2
C013 C016 C00F 121.5(3)
C013 C016 H016 119.2
O004 C017 C00X 119.5(3)
O004 C017 C011 119.6(3)
C00X C017 C011 120.9(3)
C00J C018 C00O 121.9(3)
C00J C018 H018 119.1
C00O C018 H018 119.1
C00S C019 C015 122.5(3)
C00S C019 H019 118.7
C015 C019 H019 118.7
H1SA C1S H1SB 109.5
H1SA C1S H1SC 109.5
H1SB C1S H1SC 109.5
C2S C1S H1SA 109.5
C2S C1S H1SB 109.5
C2S C1S H1SC 109.5
C1S C2S H2SA 108.1
C1S C2S H2SB 108.1
H2SA C2S H2SB 107.3
C3S C2S C1S 116.7(11)
C3S C2S H2SA 108.1
C3S C2S H2SB 108.1
C2S C3S H3SA 107.8
C2S C3S H3SB 107.8
C2S C3S C4S 117.9(13)
H3SA C3S H3SB 107.2
C4S C3S H3SA 107.8
C4S C3S H3SB 107.8
C3S C4S H4SA 107.5
C3S C4S H4SB 107.5
H4SA C4S H4SB 107.0
C5S C4S C3S 119.3(14)
C5S C4S H4SA 107.5
C5S C4S H4SB 107.5
C4S C5S H5SA 107.8
C4S C5S H5SB 107.8
C4S C5S C6S 117.9(15)
H5SA C5S H5SB 107.2
C6S C5S H5SA 107.8
C6S C5S H5SB 107.8
C5S C6S H6SA 109.5
C5S C6S H6SB 109.5
C5S C6S H6SC 109.5
H6SA C6S H6SB 109.5
H6SA C6S H6SC 109.5
H6SB C6S H6SC 109.5

loop_
_geom_bond_atom_site_label_1
_geom_bond_atom_site_label_2
_geom_bond_distance
Ti01 Ti02 2.8978(8)
Ti01 O003 1.834(2)
Ti01 O006 1.813(2)
Ti01 N00G 1.974(3)
Ti01 N007 2.299(3)
Ti01 N008 2.042(3)
Ti02 O004 1.847(2)
Ti02 O005 1.822(2)
Ti02 N00G 1.901(3)
Ti02 N008 1.860(3)
O003 C009 1.369(4)
O004 C017 1.367(4)
O005 C00C 1.361(4)
O006 C00Y 1.362(4)
N00G C01A 1.408(4)
N007 H007 1.0000
N007 C01S 1.479(5)
N007 C01U 1.462(5)
N008 C00F 1.402(4)
C00A C00L 1.384(5)
C00A C00N 1.511(5)
C00A C009 1.411(4)
C00B C00E 1.383(6)
C00B C01E 1.380(6)
C00B C01X 1.515(5)
C00C C00O 1.399(5)
C00C C00R 1.408(5)
C00D C00W 1.536(5)
C00D C00Y 1.412(5)
C00D C014 1.399(5)
C00E H00E 0.9500
C00E C01P 1.379(5)
C00F C00S 1.400(4)
C00F C016 1.404(4)
C00H C00Q 1.384(5)
C00H C00T 1.385(5)
C00H C01M 1.514(5)
C00I C01O 1.512(5)
C00I C012 1.383(5)
C00I C014 1.392(5)
C00J C00K 1.392(5)
C00J C01R 1.510(5)
C00J C018 1.383(5)
C00K H00K 0.9500
C00K C00R 1.386(5)
C00L H00L 0.9500
C00L C01N 1.383(5)
C00M H00A 0.9900
C00M H00B 0.9900
C00M C00O 1.518(5)
C00M C00X 1.523(5)
C00N H00C 0.9900
C00N H00D 0.9900
C00N C00U 1.511(5)
C00O C018 1.390(5)
C00P C00V 1.537(4)
C00P C01D 1.538(5)
C00P C01J 1.521(5)
C00P C010 1.549(4)
C00Q H00Q 0.9500
C00Q C00X 1.390(5)
C00R C00Z 1.532(5)
C00S H00S 0.9500
C00S C019 1.382(5)
C00T H00T 0.9500
C00T C011 1.399(5)
C00U C00Y 1.403(5)
C00U C012 1.386(5)
C00V H00F 0.9800
C00V H00G 0.9800
C00V H00H 0.9800
C00W C01F 1.531(5)
C00W C01H 1.542(5)
C00W C01I 1.526(6)
C00X C017 1.394(5)
C00Z C01C 1.533(5)
C00Z C01K 1.540(5)
C00Z C01Q 1.539(5)
C01A C01B 1.389(5)
C01A C01P 1.393(5)
C01B H01B 0.9500
C01B C01E 1.389(5)
C01C H01A 0.9800
C01C H01C 0.9800
C01C H01D 0.9800
C01D H01E 0.9800
C01D H01F 0.9800
C01D H01G 0.9800
C01E H01H 0.9500
C01F H01I 0.9800
C01F H01J 0.9800
C01F H01K 0.9800
C01G H01L 0.9500
C01G C01N 1.390(5)
C01G C010 1.392(5)
C01H H01M 0.9800
C01H H01N 0.9800
C01H H01O 0.9800
C01I H01P 0.9800
C01I H01Q 0.9800
C01I H01R 0.9800
C01J H01S 0.9800
C01J H01T 0.9800
C01J H01U 0.9800
C01K H01V 0.9800
C01K H01W 0.9800
C01K H01X 0.9800
C01L C01T 1.524(7)
C01L C01V 1.546(6)
C01L C01W 1.541(6)
C01L C011 1.537(6)
C01M H01Y 0.9800
C01M H 0.9800
C01M HA 0.9800
C01N C01Z 1.505(6)
C01O H01Z 0.9800
C01O HB 0.9800
C01O HC 0.9800
C01P H01 0.9500
C01Q H0AA 0.9800
C01Q HD 0.9800
C01Q HE 0.9800
C01R H1AA 0.9800
C01R HF 0.9800
C01R HG 0.9800
C01S H2AA 0.9800
C01S HH 0.9800
C01S HI 0.9800
C01T H3AA 0.9800
C01T HJ 0.9800
C01T HK 0.9800
C01U H4AA 0.9800
C01U HL 0.9800
C01U HM 0.9800
C01V H5AA 0.9800
C01V HN 0.9800
C01V HO 0.9800
C01W H6AA 0.9800
C01W HP 0.9800
C01W HQ 0.9800
C01X H7AA 0.9800
C01X HR 0.9800
C01X HS 0.9800
C01Y H8AA 0.9800
C01Y HT 0.9800
C01Y HU 0.9800
C01Y C015 1.516(6)
C01Z H9AA 0.9800
C01Z HV 0.9800
C01Z HW 0.9800
C009 C010 1.401(5)
C011 C017 1.414(5)
C012 H012 0.9500
C013 H013 0.9500
C013 C015 1.387(5)
C013 C016 1.370(5)
C014 H014 0.9500
C015 C019 1.383(5)
C016 H016 0.9500
C018 H018 0.9500
C019 H019 0.9500
C1S H1SA 0.9800
C1S H1SB 0.9800
C1S H1SC 0.9800
C1S C2S 1.302(11)
C2S H2SA 0.9900
C2S H2SB 0.9900
C2S C3S 1.282(11)
C3S H3SA 0.9900
C3S H3SB 0.9900
C3S C4S 1.286(13)
C4S H4SA 0.9900
C4S H4SB 0.9900
C4S C5S 1.263(13)
C5S H5SA 0.9900
C5S H5SB 0.9900
C5S C6S 1.304(13)
C6S H6SA 0.9800
C6S H6SB 0.9800
C6S H6SC 0.9800
